data_4319417
loop_
_publ_author_name
'Rodolphe Cl\'erac'
'F. Albert Cotton'
'Stephen P. Jeffery'
'Carlos A. Murillo'
'Xiaoping Wang'

_publ_section_title
;
 Compounds with Symmetrical Tricobalt Chains Wrapped by Dipyridylamide
 Ligands and Cyanide or Isothiocyanate Ions as Terminal Ligands
;
_journal_name_full 'Inorganic Chemistry'
_journal_page_first 1265
_journal_page_last 1270
_journal_paper_doi 10.1021/ic001069a
_journal_volume 40
_journal_year 2001
_chemical_compound_source synthesis
_chemical_formula_structural Co3(dpa)4(SCN)2.1.5CH2Cl2
_chemical_formula_sum 'C43.5 H35 Cl3 Co3 N14 S2'
_chemical_formula_weight 1101.12
_chemical_name_systematic
; 
 ? 
;
_space_group_IT_number 14
_symmetry_cell_setting monoclinic
_symmetry_space_group_name_Hall '-P 2ybc'
_symmetry_space_group_name_H-M 'P 1 21/c 1'
_atom_sites_solution_hydrogens geom
_atom_sites_solution_primary direct
_atom_sites_solution_secondary difmap
_audit_creation_method SHELXL
_cell_angle_alpha 90.00
_cell_angle_beta 106.782(5)
_cell_angle_gamma 90.00
_cell_formula_units_Z 4
_cell_length_a 16.9200(10)
_cell_length_b 17.6210(10)
_cell_length_c 16.2104(9)
_cell_measurement_reflns_used 250
_cell_measurement_temperature 213(2)
_cell_measurement_theta_max 20.8
_cell_measurement_theta_min 9.05
_cell_volume 4627.2(5)
_computing_cell_refinement MADNES
_computing_data_collection MADNES
_computing_data_reduction PROCOR
_computing_structure_refinement 'SHELXL-93 (Sheldrick, 1993)'
_computing_structure_solution 'SHELXS-86 (Sheldrick, 1990)'
_diffrn_ambient_temperature 213(2)
_diffrn_measurement_device 'Nonius FAST area detector'
_diffrn_measurement_method 'Ellipsoid-mask fitting'
_diffrn_radiation_monochromator graphite
_diffrn_radiation_source 'fine-focus sealed tube'
_diffrn_radiation_type MoK\a
_diffrn_radiation_wavelength 0.71073
_diffrn_reflns_av_R_equivalents 0.0615
_diffrn_reflns_av_sigmaI/netI 0.0391
_diffrn_reflns_limit_h_max 20
_diffrn_reflns_limit_h_min -20
_diffrn_reflns_limit_k_max 21
_diffrn_reflns_limit_k_min -21
_diffrn_reflns_limit_l_max 15
_diffrn_reflns_limit_l_min -19
_diffrn_reflns_number 27597
_diffrn_reflns_theta_max 25.45
_diffrn_reflns_theta_min 2.31
_diffrn_standards_number 'None (area detector data)'
_exptl_absorpt_coefficient_mu 1.377
_exptl_absorpt_correction_type none
_exptl_crystal_colour brown
_exptl_crystal_density_diffrn 1.581
_exptl_crystal_density_meas ?
_exptl_crystal_description block
_exptl_crystal_F_000 2232
_exptl_crystal_size_max 0.38
_exptl_crystal_size_mid 0.33
_exptl_crystal_size_min 0.20
_refine_diff_density_max 0.894
_refine_diff_density_min -0.686
_refine_diff_density_rms 0.095
_refine_ls_extinction_method none
_refine_ls_goodness_of_fit_all 1.107
_refine_ls_goodness_of_fit_obs 1.109
_refine_ls_hydrogen_treatment noref
_refine_ls_matrix_type full
_refine_ls_number_parameters 603
_refine_ls_number_reflns 8120
_refine_ls_number_restraints 1
_refine_ls_restrained_S_all 1.112
_refine_ls_restrained_S_obs 1.110
_refine_ls_R_factor_all 0.0548
_refine_ls_R_factor_obs 0.0453
_refine_ls_shift/esd_max -0.001
_refine_ls_shift/esd_mean 0.000
_refine_ls_structure_factor_coef Fsqd
_refine_ls_weighting_details 'w=1/[\s^2^(Fo^2^)+(0.0454P)^2^+8.3527P] where P=(Fo^2^+2Fc^2^)/3'
_refine_ls_weighting_scheme calc
_refine_ls_wR_factor_all 0.1163
_refine_ls_wR_factor_obs 0.1075
_reflns_number_observed 7048
_reflns_number_total 8124
_reflns_observed_criterion >2sigma(I)
_cod_data_source_file ic001069a_3.cif
_cod_data_source_block 5.1.5CH2Cl2
_cod_depositor_comments
;
The following automatic conversions were performed:

'_exptl_crystal_density_meas' value 'not measured' was changed to '?'
- the value is perceived as not measured.

Automatic conversion script
Id: cif_fix_values 3008 2015-01-20 13:52:24Z robertas 

The following automatic conversions were performed:

'_refine_ls_weighting_scheme' value 'calc
w=1/[\s^2^(Fo^2^)+(0.0454P)^2^+8.3527P] where P=(Fo^2^+2Fc^2^)/3' was
changed to 'calc'. New tag '_refine_ls_weighting_details' was
created. The value of the new tag was set to
'w=1/[\s^2^(Fo^2^)+(0.0454P)^2^+8.3527P] where P=(Fo^2^+2Fc^2^)/3'.

Automatic conversion script
Id: cif_fix_values 3143 2015-03-26 13:38:13Z robertas 
;
_cod_original_formula_sum 'C43.50 H35 Cl3 Co3 N14 S2'
_cod_database_code 4319417

loop_
_symmetry_equiv_pos_as_xyz
'x, y, z'
'-x, y+1/2, -z+1/2'
'-x, -y, -z'
'x, -y-1/2, z-1/2'

loop_
_atom_site_aniso_label
_atom_site_aniso_U_11
_atom_site_aniso_U_22
_atom_site_aniso_U_33
_atom_site_aniso_U_23
_atom_site_aniso_U_13
_atom_site_aniso_U_12
Co1 0.0255(2) 0.0166(2) 0.0244(3) -0.0007(2) 0.0098(2) -0.0005(2)
Co2 0.0248(2) 0.0163(2) 0.0197(2) -0.0006(2) 0.0076(2) -0.00074(15)
Co3 0.0247(2) 0.0173(2) 0.0221(3) 0.0006(2) 0.0060(2) -0.0022(2)
S1 0.0809(8) 0.0324(5) 0.0512(7) -0.0109(5) 0.0254(6) -0.0245(5)
S2 0.0789(9) 0.0238(5) 0.172(2) -0.0085(7) 0.0771(11) -0.0031(5)
N1 0.0276(13) 0.0202(13) 0.025(2) 0.0017(11) 0.0118(12) -0.0015(10)
N2 0.0265(13) 0.0194(12) 0.024(2) -0.0016(11) 0.0115(12) 0.0008(10)
N3 0.0252(13) 0.0204(13) 0.0210(15) -0.0010(10) 0.0031(11) 0.0033(10)
N4 0.0246(13) 0.0221(13) 0.030(2) -0.0045(11) 0.0116(12) -0.0034(10)
N5 0.0279(13) 0.0192(13) 0.023(2) -0.0006(10) 0.0079(12) -0.0026(10)
N6 0.0270(13) 0.0211(13) 0.0193(15) 0.0048(10) 0.0075(11) -0.0005(10)
N7 0.0282(14) 0.0232(13) 0.029(2) -0.0045(11) 0.0103(12) 0.0020(11)
N8 0.0255(13) 0.0223(13) 0.030(2) -0.0010(11) 0.0123(12) -0.0005(10)
N9 0.0255(13) 0.0289(14) 0.024(2) 0.0024(11) 0.0084(12) -0.0082(11)
N10 0.0319(14) 0.0222(13) 0.025(2) 0.0041(11) 0.0106(12) 0.0057(11)
N11 0.0285(14) 0.0201(13) 0.024(2) 0.0013(11) 0.0059(12) 0.0012(10)
N12 0.0280(14) 0.0254(14) 0.020(2) -0.0037(11) 0.0048(12) -0.0022(11)
N13 0.036(2) 0.024(2) 0.037(2) 0.0034(12) 0.0119(14) -0.0029(12)
N14 0.038(2) 0.022(2) 0.040(2) 0.0021(13) 0.0062(14) -0.0079(12)
C1 0.034(2) 0.029(2) 0.028(2) -0.0005(14) 0.008(2) -0.0071(14)
C2 0.034(2) 0.041(2) 0.040(2) -0.001(2) 0.011(2) -0.011(2)
C3 0.026(2) 0.049(2) 0.035(2) 0.000(2) 0.012(2) -0.002(2)
C4 0.031(2) 0.034(2) 0.029(2) -0.0009(15) 0.015(2) 0.0037(14)
C5 0.028(2) 0.024(2) 0.017(2) 0.0036(12) 0.0101(13) 0.0010(12)
C6 0.030(2) 0.023(2) 0.022(2) 0.0002(13) 0.0092(14) 0.0025(12)
C7 0.056(2) 0.042(2) 0.044(3) -0.014(2) 0.033(2) -0.012(2)
C8 0.068(3) 0.059(3) 0.059(3) -0.029(2) 0.042(3) -0.011(2)
C9 0.050(2) 0.038(2) 0.040(2) -0.018(2) 0.017(2) 0.004(2)
C10 0.034(2) 0.023(2) 0.034(2) -0.0059(14) 0.005(2) 0.0048(13)
C11 0.033(2) 0.029(2) 0.041(2) -0.008(2) 0.017(2) -0.0018(14)
C12 0.054(2) 0.038(2) 0.042(2) -0.018(2) 0.024(2) -0.002(2)
C13 0.050(2) 0.055(2) 0.027(2) -0.016(2) 0.018(2) -0.005(2)
C14 0.045(2) 0.037(2) 0.026(2) -0.004(2) 0.013(2) -0.005(2)
C15 0.0232(15) 0.029(2) 0.022(2) -0.0060(13) 0.0072(13) -0.0065(12)
C16 0.0245(15) 0.025(2) 0.019(2) 0.0038(12) 0.0097(13) -0.0040(12)
C17 0.027(2) 0.034(2) 0.028(2) 0.0006(14) 0.0033(15) -0.0068(14)
C18 0.024(2) 0.043(2) 0.029(2) 0.012(2) -0.0019(15) -0.0023(15)
C19 0.028(2) 0.032(2) 0.039(2) 0.012(2) 0.008(2) 0.0050(14)
C20 0.031(2) 0.023(2) 0.031(2) 0.0065(14) 0.0107(15) 0.0005(13)
C21 0.035(2) 0.028(2) 0.037(2) 0.0005(15) 0.009(2) 0.0049(14)
C22 0.033(2) 0.035(2) 0.061(3) 0.003(2) 0.010(2) 0.013(2)
C23 0.025(2) 0.052(2) 0.062(3) -0.004(2) 0.012(2) 0.008(2)
C24 0.030(2) 0.041(2) 0.050(3) -0.002(2) 0.018(2) 0.000(2)
C25 0.029(2) 0.028(2) 0.028(2) -0.0055(14) 0.0123(15) -0.0004(13)
C26 0.0215(15) 0.034(2) 0.028(2) -0.0043(14) 0.0091(14) -0.0064(13)
C27 0.036(2) 0.050(2) 0.038(2) -0.001(2) 0.019(2) 0.000(2)
C28 0.039(2) 0.076(3) 0.034(2) 0.003(2) 0.021(2) -0.005(2)
C29 0.043(2) 0.063(3) 0.034(2) 0.018(2) 0.016(2) -0.007(2)
C30 0.033(2) 0.039(2) 0.031(2) 0.009(2) 0.006(2) -0.0084(15)
C31 0.053(2) 0.031(2) 0.039(2) 0.009(2) 0.019(2) 0.003(2)
C32 0.086(3) 0.044(2) 0.037(3) 0.014(2) 0.027(2) -0.002(2)
C33 0.084(3) 0.053(3) 0.025(2) 0.007(2) 0.022(2) 0.009(2)
C34 0.057(2) 0.033(2) 0.027(2) 0.001(2) 0.010(2) 0.007(2)
C35 0.031(2) 0.025(2) 0.026(2) 0.0028(13) 0.0081(15) 0.0085(13)
C36 0.026(2) 0.026(2) 0.025(2) -0.0029(13) 0.0067(14) 0.0041(13)
C37 0.038(2) 0.037(2) 0.030(2) 0.001(2) 0.000(2) 0.005(2)
C38 0.031(2) 0.052(2) 0.038(2) -0.011(2) -0.004(2) 0.002(2)
C39 0.030(2) 0.043(2) 0.045(2) -0.015(2) 0.005(2) -0.008(2)
C40 0.031(2) 0.030(2) 0.034(2) -0.0078(15) 0.009(2) -0.0070(14)
C41 0.039(2) 0.026(2) 0.032(2) 0.0031(14) 0.016(2) -0.0005(15)
C42 0.030(2) 0.031(2) 0.053(3) 0.005(2) 0.018(2) -0.0048(14)
C43 0.074(4) 0.061(3) 0.081(4) -0.011(3) 0.019(3) -0.010(3)
C44 0.077(7) 0.073(7) 0.064(7) 0.030(6) 0.011(6) 0.010(6)
Cl1 0.0875(9) 0.0479(7) 0.0759(9) -0.0080(6) 0.0206(8) 0.0078(6)
Cl2 0.0632(8) 0.0758(15) 0.0741(13) -0.0087(11) 0.0294(8) 0.0001(9)
Cl2' 0.0632(8) 0.0758(15) 0.0741(13) -0.0087(11) 0.0294(8) 0.0001(9)
Cl3 0.123(4) 0.0591(9) 0.083(2) 0.0133(12) 0.031(3) -0.015(2)
Cl3' 0.123(4) 0.0591(9) 0.083(2) 0.0133(12) 0.031(3) -0.015(2)

loop_
_atom_site_label
_atom_site_type_symbol
_atom_site_fract_x
_atom_site_fract_y
_atom_site_fract_z
_atom_site_U_iso_or_equiv
_atom_site_thermal_displace_type
_atom_site_occupancy
_atom_site_calc_flag
_atom_site_refinement_flags
_atom_site_disorder_group
Co1 Co -0.26657(3) -0.09248(2) 0.25054(3) 0.02162(12) Uani 1 d . .
Co2 Co -0.25219(2) 0.03812(2) 0.24205(3) 0.02004(12) Uani 1 d . .
Co3 Co -0.23947(3) 0.16821(2) 0.23481(3) 0.02153(12) Uani 1 d . .
S1 S -0.34040(8) -0.35381(6) 0.20992(8) 0.0535(3) Uani 1 d . .
S2 S -0.23387(9) 0.43946(6) 0.24968(13) 0.0829(6) Uani 1 d . .
N1 N -0.3853(2) -0.07184(14) 0.2388(2) 0.0235(6) Uani 1 d . .
N2 N -0.3481(2) 0.05210(14) 0.2783(2) 0.0223(6) Uani 1 d . .
N3 N -0.3019(2) 0.17296(14) 0.3200(2) 0.0229(6) Uani 1 d . .
N4 N -0.2891(2) -0.09056(14) 0.1232(2) 0.0247(6) Uani 1 d . .
N5 N -0.3186(2) 0.03671(14) 0.1258(2) 0.0231(6) Uani 1 d . .
N6 N -0.3458(2) 0.16225(14) 0.1438(2) 0.0223(6) Uani 1 d . .
N7 N -0.1475(2) -0.09634(15) 0.2616(2) 0.0263(6) Uani 1 d . .
N8 N -0.1572(2) 0.02438(15) 0.2046(2) 0.0251(6) Uani 1 d . .
N9 N -0.1772(2) 0.1460(2) 0.1506(2) 0.0259(6) Uani 1 d . .
N10 N -0.2406(2) -0.07574(15) 0.3766(2) 0.0259(6) Uani 1 d . .
N11 N -0.1860(2) 0.04089(14) 0.3589(2) 0.0245(6) Uani 1 d . .
N12 N -0.1367(2) 0.15607(15) 0.3280(2) 0.0251(6) Uani 1 d . .
N13 N -0.2794(2) -0.2084(2) 0.2555(2) 0.0322(7) Uani 1 d . .
N14 N -0.2299(2) 0.2833(2) 0.2267(2) 0.0346(7) Uani 1 d . .
C1 C -0.4435(2) -0.1266(2) 0.2141(2) 0.0308(8) Uani 1 d . .
H1A H -0.4271(2) -0.1751(2) 0.2012(2) 0.037 Uiso 1 calc R .
C2 C -0.5254(2) -0.1146(2) 0.2070(3) 0.0380(9) Uani 1 d . .
H2A H -0.5637(2) -0.1547(2) 0.1922(3) 0.046 Uiso 1 calc R .
C3 C -0.5506(2) -0.0421(2) 0.2220(2) 0.0358(8) Uani 1 d . .
H3A H -0.6065(2) -0.0322(2) 0.2164(2) 0.043 Uiso 1 calc R .
C4 C -0.4935(2) 0.0146(2) 0.2450(2) 0.0302(7) Uani 1 d . .
H4A H -0.5102(2) 0.0642(2) 0.2532(2) 0.036 Uiso 1 calc R .
C5 C -0.4093(2) -0.0014(2) 0.2564(2) 0.0222(6) Uani 1 d . .
C6 C -0.3511(2) 0.1137(2) 0.3277(2) 0.0248(7) Uani 1 d . .
C7 C -0.3948(3) 0.1165(2) 0.3892(3) 0.0435(10) Uani 1 d . .
H7A H -0.4287(3) 0.0756(2) 0.3945(3) 0.052 Uiso 1 calc R .
C8 C -0.3883(3) 0.1785(3) 0.4412(3) 0.0566(13) Uani 1 d . .
H8A H -0.4174(3) 0.1804(3) 0.4826(3) 0.068 Uiso 1 calc R .
C9 C -0.3386(3) 0.2385(2) 0.4327(3) 0.0419(9) Uani 1 d . .
H9A H -0.3341(3) 0.2820(2) 0.4672(3) 0.050 Uiso 1 calc R .
C10 C -0.2964(2) 0.2331(2) 0.3733(2) 0.0311(8) Uani 1 d . .
H10A H -0.2615(2) 0.2734(2) 0.3689(2) 0.037 Uiso 1 calc R .
C11 C -0.2742(2) -0.1526(2) 0.0802(3) 0.0334(8) Uani 1 d . .
H11A H -0.2543(2) -0.1966(2) 0.1122(3) 0.040 Uiso 1 calc R .
C12 C -0.2863(3) -0.1547(2) -0.0066(3) 0.0425(10) Uani 1 d . .
H12A H -0.2765(3) -0.1993(2) -0.0338(3) 0.051 Uiso 1 calc R .
C13 C -0.3137(3) -0.0890(2) -0.0538(3) 0.0425(10) Uani 1 d . .
H13A H -0.3233(3) -0.0890(2) -0.1139(3) 0.051 Uiso 1 calc R .
C14 C -0.3266(2) -0.0245(2) -0.0125(2) 0.0353(8) Uani 1 d . .
H14A H -0.3438(2) 0.0205(2) -0.0438(2) 0.042 Uiso 1 calc R .
C15 C -0.3142(2) -0.0257(2) 0.0769(2) 0.0243(7) Uani 1 d . .
C16 C -0.3692(2) 0.0975(2) 0.0970(2) 0.0220(6) Uani 1 d . .
C17 C -0.4443(2) 0.0957(2) 0.0301(2) 0.0305(8) Uani 1 d . .
H17A H -0.4575(2) 0.0534(2) -0.0067(2) 0.037 Uiso 1 calc R .
C18 C -0.4976(2) 0.1556(2) 0.0190(2) 0.0341(8) Uani 1 d . .
H18A H -0.5483(2) 0.1540(2) -0.0244(2) 0.041 Uiso 1 calc R .
C19 C -0.4770(2) 0.2188(2) 0.0718(2) 0.0334(8) Uani 1 d . .
H19A H -0.5142(2) 0.2594(2) 0.0667(2) 0.040 Uiso 1 calc R .
C20 C -0.4008(2) 0.2204(2) 0.1319(2) 0.0279(7) Uani 1 d . .
H20A H -0.3859(2) 0.2638(2) 0.1666(2) 0.034 Uiso 1 calc R .
C21 C -0.1019(2) -0.1567(2) 0.2984(2) 0.0336(8) Uani 1 d . .
H21A H -0.1284(2) -0.1962(2) 0.3190(2) 0.040 Uiso 1 calc R .
C22 C -0.0195(2) -0.1638(2) 0.3076(3) 0.0438(10) Uani 1 d . .
H22A H 0.0096(2) -0.2076(2) 0.3323(3) 0.053 Uiso 1 calc R .
C23 C 0.0200(2) -0.1051(2) 0.2794(3) 0.0465(10) Uani 1 d . .
H23A H 0.0769(2) -0.1080(2) 0.2858(3) 0.056 Uiso 1 calc R .
C24 C -0.0242(2) -0.0424(2) 0.2421(3) 0.0390(9) Uani 1 d . .
H24A H 0.0024(2) -0.0022(2) 0.2227(3) 0.047 Uiso 1 calc R .
C25 C -0.1094(2) -0.0382(2) 0.2329(2) 0.0275(7) Uani 1 d . .
C26 C -0.1441(2) 0.0759(2) 0.1470(2) 0.0274(7) Uani 1 d . .
C27 C -0.1072(2) 0.0588(2) 0.0819(3) 0.0394(9) Uani 1 d . .
H27A H -0.0869(2) 0.0096(2) 0.0780(3) 0.047 Uiso 1 calc R .
C28 C -0.1005(2) 0.1132(3) 0.0242(3) 0.0474(10) Uani 1 d . .
H28A H -0.0759(2) 0.1020(3) -0.0194(3) 0.057 Uiso 1 calc R .
C29 C -0.1307(2) 0.1854(3) 0.0311(3) 0.0454(10) Uani 1 d . .
H29A H -0.1246(2) 0.2244(3) -0.0062(3) 0.055 Uiso 1 calc R .
C30 C -0.1697(2) 0.1991(2) 0.0933(2) 0.0350(8) Uani 1 d . .
H30A H -0.1921(2) 0.2475(2) 0.0960(2) 0.042 Uiso 1 calc R .
C31 C -0.2650(3) -0.1277(2) 0.4257(3) 0.0394(9) Uani 1 d . .
H31A H -0.2917(3) -0.1718(2) 0.3990(3) 0.047 Uiso 1 calc R .
C32 C -0.2527(3) -0.1189(2) 0.5123(3) 0.0536(12) Uani 1 d . .
H32A H -0.2688(3) -0.1569(2) 0.5447(3) 0.064 Uiso 1 calc R .
C33 C -0.2158(3) -0.0526(3) 0.5512(3) 0.0524(11) Uani 1 d . .
H33A H -0.2077(3) -0.0446(3) 0.6104(3) 0.063 Uiso 1 calc R .
C34 C -0.1914(3) 0.0008(2) 0.5028(2) 0.0394(9) Uani 1 d . .
H34A H -0.1665(3) 0.0459(2) 0.5288(2) 0.047 Uiso 1 calc R .
C35 C -0.2032(2) -0.0109(2) 0.4145(2) 0.0274(7) Uani 1 d . .
C36 C -0.1257(2) 0.0953(2) 0.3825(2) 0.0258(7) Uani 1 d . .
C37 C -0.0533(2) 0.0899(2) 0.4523(3) 0.0373(8) Uani 1 d . .
H37A H -0.0473(2) 0.0502(2) 0.4924(3) 0.045 Uiso 1 calc R .
C38 C 0.0085(2) 0.1424(2) 0.4617(3) 0.0434(10) Uani 1 d . .
H38A H 0.0573(2) 0.1384(2) 0.5074(3) 0.052 Uiso 1 calc R .
C39 C -0.0018(2) 0.2013(2) 0.4032(3) 0.0404(9) Uani 1 d . .
H39A H 0.0403(2) 0.2372(2) 0.4078(3) 0.048 Uiso 1 calc R .
C40 C -0.0742(2) 0.2065(2) 0.3388(2) 0.0318(8) Uani 1 d . .
H40A H -0.0810(2) 0.2472(2) 0.2998(2) 0.038 Uiso 1 calc R .
C41 C -0.3048(2) -0.2691(2) 0.2377(2) 0.0309(8) Uani 1 d . .
C42 C -0.2319(2) 0.3485(2) 0.2352(3) 0.0370(9) Uani 1 d . .
C43 C -0.1282(4) -0.3947(3) 0.3412(4) 0.073(2) Uani 1 d . .
C44 C -0.5669(7) 0.0050(6) 0.4527(7) 0.073(3) Uani 0.50 d PD .
Cl1 Cl -0.08639(9) -0.35893(7) 0.26189(10) 0.0711(4) Uani 1 d . .
Cl2 Cl -0.10396(10) -0.3325(2) 0.43076(15) 0.0690(6) Uani 0.862(6) d P 1
Cl2' Cl -0.0992(7) -0.3696(10) 0.4581(10) 0.0690(6) Uani 0.138(6) d P 2
Cl3 Cl -0.4711(5) -0.0648(2) 0.4622(4) 0.0882(13) Uani 0.79(2) d PD 1
Cl3' Cl -0.4937(14) 0.0685(8) 0.5559(11) 0.0882(13) Uani 0.21(2) d PD 2

loop_
_atom_type_symbol
_atom_type_description
_atom_type_scat_dispersion_real
_atom_type_scat_dispersion_imag
_atom_type_scat_source
C C 0.0033 0.0016 'International Tables Vol C Tables 4.2.6.8 and 6.1.1.4'
H H 0.0000 0.0000 'International Tables Vol C Tables 4.2.6.8 and 6.1.1.4'
N N 0.0061 0.0033 'International Tables Vol C Tables 4.2.6.8 and 6.1.1.4'
S S 0.1246 0.1234 'International Tables Vol C Tables 4.2.6.8 and 6.1.1.4'
Cl Cl 0.1484 0.1585 'International Tables Vol C Tables 4.2.6.8 and 6.1.1.4'
Co Co 0.3494 0.9721 'International Tables Vol C Tables 4.2.6.8 and 6.1.1.4'

loop_
_geom_angle_atom_site_label_1
_geom_angle_atom_site_label_2
_geom_angle_atom_site_label_3
_geom_angle
_geom_angle_site_symmetry_1
_geom_angle_site_symmetry_3
_geom_angle_publ_flag
Co3 Co2 Co1 179.07(2) . . y
N1 Co1 N4 90.67(11) . . y
N1 Co1 N7 171.46(11) . . y
N1 Co1 N10 89.34(11) . . y
N1 Co1 N13 93.99(11) . . y
N4 Co1 N7 88.83(11) . . y
N4 Co1 N10 170.31(11) . . y
N4 Co1 N13 93.84(11) . . y
N7 Co1 N10 89.73(11) . . y
N7 Co1 N13 94.54(11) . . y
N10 Co1 N13 95.82(12) . . y
N2 Co2 N5 89.69(12) . . y
N2 Co2 N8 179.35(12) . . y
N2 Co2 N11 89.93(12) . . y
N5 Co2 N8 89.68(12) . . y
N5 Co2 N11 179.22(11) . . y
N8 Co2 N11 90.70(12) . . y
N3 Co3 N6 88.25(11) . . y
N3 Co3 N9 171.09(11) . . y
N3 Co3 N12 89.99(11) . . y
N3 Co3 N14 94.10(12) . . y
N6 Co3 N9 91.44(11) . . y
N6 Co3 N12 170.43(11) . . y
N6 Co3 N14 94.41(11) . . y
N9 Co3 N12 88.84(11) . . y
N9 Co3 N14 94.80(12) . . y
N12 Co3 N14 95.10(12) . . y
N13 Co1 Co2 178.88(9) . . y
N14 Co3 Co2 179.07(8) . . y
N13 C41 S1 178.3(3) . . y
N14 C42 S2 178.6(4) . . y
N7 Co1 Co2 85.28(8) . . ?
N10 Co1 Co2 85.29(8) . . ?
N4 Co1 Co2 85.05(8) . . ?
N1 Co1 Co2 86.18(7) . . ?
N8 Co2 Co3 90.60(8) . . ?
N2 Co2 Co3 89.27(8) . . ?
N5 Co2 Co3 89.98(8) . . ?
N11 Co2 Co3 89.33(8) . . ?
N8 Co2 Co1 90.31(8) . . ?
N2 Co2 Co1 89.82(8) . . ?
N5 Co2 Co1 90.22(8) . . ?
N11 Co2 Co1 90.47(8) . . ?
N12 Co3 Co2 85.83(8) . . ?
N3 Co3 Co2 85.97(7) . . ?
N6 Co3 Co2 84.66(7) . . ?
N9 Co3 Co2 85.14(8) . . ?
C1 N1 C5 118.4(3) . . ?
C1 N1 Co1 121.7(2) . . ?
C5 N1 Co1 120.0(2) . . ?
C6 N2 C5 123.3(3) . . ?
C6 N2 Co2 117.9(2) . . ?
C5 N2 Co2 118.8(2) . . ?
C10 N3 C6 118.2(3) . . ?
C10 N3 Co3 122.0(2) . . ?
C6 N3 Co3 119.8(2) . . ?
C11 N4 C15 117.7(3) . . ?
C11 N4 Co1 120.7(2) . . ?
C15 N4 Co1 121.4(2) . . ?
C16 N5 C15 124.4(3) . . ?
C16 N5 Co2 117.6(2) . . ?
C15 N5 Co2 118.0(2) . . ?
C20 N6 C16 118.3(3) . . ?
C20 N6 Co3 120.3(2) . . ?
C16 N6 Co3 121.1(2) . . ?
C21 N7 C25 118.6(3) . . ?
C21 N7 Co1 120.4(2) . . ?
C25 N7 Co1 121.0(2) . . ?
C26 N8 C25 124.7(3) . . ?
C26 N8 Co2 117.1(2) . . ?
C25 N8 Co2 118.1(2) . . ?
C30 N9 C26 118.4(3) . . ?
C30 N9 Co3 120.7(2) . . ?
C26 N9 Co3 120.8(2) . . ?
C31 N10 C35 118.9(3) . . ?
C31 N10 Co1 119.4(3) . . ?
C35 N10 Co1 121.6(2) . . ?
C35 N11 C36 124.3(3) . . ?
C35 N11 Co2 117.5(2) . . ?
C36 N11 Co2 118.2(2) . . ?
C40 N12 C36 118.4(3) . . ?
C40 N12 Co3 121.0(2) . . ?
C36 N12 Co3 120.6(2) . . ?
C41 N13 Co1 160.6(3) . . ?
C42 N14 Co3 166.3(3) . . ?
N1 C1 C2 123.1(3) . . ?
C1 C2 C3 118.6(3) . . ?
C4 C3 C2 119.4(3) . . ?
C3 C4 C5 119.9(3) . . ?
N1 C5 N2 115.6(3) . . ?
N1 C5 C4 120.4(3) . . ?
N2 C5 C4 123.8(3) . . ?
N2 C6 N3 115.5(3) . . ?
N2 C6 C7 124.4(3) . . ?
N3 C6 C7 119.9(3) . . ?
C8 C7 C6 120.1(4) . . ?
C7 C8 C9 119.5(4) . . ?
C10 C9 C8 118.5(3) . . ?
N3 C10 C9 123.7(3) . . ?
N4 C11 C12 123.9(4) . . ?
C11 C12 C13 118.2(3) . . ?
C14 C13 C12 119.8(4) . . ?
C13 C14 C15 119.7(4) . . ?
N4 C15 N5 114.4(3) . . ?
N4 C15 C14 120.7(3) . . ?
N5 C15 C14 124.7(3) . . ?
N6 C16 N5 114.4(3) . . ?
N6 C16 C17 119.9(3) . . ?
N5 C16 C17 125.5(3) . . ?
C18 C17 C16 119.8(3) . . ?
C17 C18 C19 120.1(3) . . ?
C20 C19 C18 118.0(3) . . ?
N6 C20 C19 123.4(3) . . ?
N7 C21 C22 123.8(4) . . ?
C21 C22 C23 118.2(4) . . ?
C24 C23 C22 119.8(3) . . ?
C23 C24 C25 119.9(4) . . ?
N7 C25 N8 115.4(3) . . ?
N7 C25 C24 119.7(3) . . ?
N8 C25 C24 124.5(3) . . ?
N9 C26 N8 115.0(3) . . ?
N9 C26 C27 120.2(3) . . ?
N8 C26 C27 124.4(3) . . ?
C28 C27 C26 120.3(4) . . ?
C27 C28 C29 119.0(4) . . ?
C30 C29 C28 119.0(4) . . ?
N9 C30 C29 122.9(4) . . ?
N10 C31 C32 123.0(4) . . ?
C31 C32 C33 118.5(4) . . ?
C34 C33 C32 119.4(4) . . ?
C33 C34 C35 120.5(4) . . ?
N10 C35 N11 114.9(3) . . ?
N10 C35 C34 119.6(3) . . ?
N11 C35 C34 125.3(3) . . ?
N12 C36 N11 114.5(3) . . ?
N12 C36 C37 119.7(3) . . ?
N11 C36 C37 125.6(3) . . ?
C38 C37 C36 120.1(4) . . ?
C37 C38 C39 119.3(4) . . ?
C40 C39 C38 118.9(4) . . ?
N12 C40 C39 123.4(4) . . ?
Cl1 C43 Cl2 109.4(3) . . ?
Cl1 C43 Cl2' 128.0(6) . . ?
Cl3 C44 Cl3 102.1(6) 3_456 . ?
Cl3' C44 Cl3' 104.1(8) 3_456 . ?
C44 Cl3 C44 77.9(6) 3_456 . ?
C44 Cl3' C44 75.9(8) 3_456 . ?

loop_
_geom_bond_atom_site_label_1
_geom_bond_atom_site_label_2
_geom_bond_distance
_geom_bond_site_symmetry_2
_geom_bond_publ_flag
Co1 Co2 2.3223(6) . y
Co2 Co3 2.3087(6) . y
Co1 N1 1.995(3) . y
Co1 N4 1.988(3) . y
Co1 N7 1.971(3) . y
Co1 N10 1.985(3) . y
Co2 N2 1.895(2) . y
Co2 N5 1.895(3) . y
Co2 N8 1.890(3) . y
Co2 N11 1.902(3) . y
Co3 N3 1.968(3) . y
Co3 N6 1.972(3) . y
Co3 N9 1.989(3) . y
Co3 N12 1.958(3) . y
Co1 N13 2.059(3) . y
Co3 N14 2.042(3) . y
N13 C41 1.157(4) . y
N14 C42 1.158(5) . y
S1 C41 1.624(4) . y
S2 C42 1.622(4) . y
N1 C1 1.355(4) . ?
N1 C5 1.362(4) . ?
N2 C6 1.358(4) . ?
N2 C5 1.369(4) . ?
N3 C10 1.353(4) . ?
N3 C6 1.364(4) . ?
N4 C11 1.358(4) . ?
N4 C15 1.367(4) . ?
N5 C16 1.366(4) . ?
N5 C15 1.371(4) . ?
N6 C20 1.360(4) . ?
N6 C16 1.364(4) . ?
N7 C21 1.348(4) . ?
N7 C25 1.362(4) . ?
N8 C26 1.366(4) . ?
N8 C25 1.366(4) . ?
N9 C30 1.350(4) . ?
N9 C26 1.364(4) . ?
N10 C31 1.353(4) . ?
N10 C35 1.363(4) . ?
N11 C35 1.372(4) . ?
N11 C36 1.372(4) . ?
N12 C40 1.353(4) . ?
N12 C36 1.367(4) . ?
C1 C2 1.374(5) . ?
C2 C3 1.391(5) . ?
C3 C4 1.365(5) . ?
C4 C5 1.410(4) . ?
C6 C7 1.403(5) . ?
C7 C8 1.365(6) . ?
C8 C9 1.384(6) . ?
C9 C10 1.357(5) . ?
C11 C12 1.363(6) . ?
C12 C13 1.391(6) . ?
C13 C14 1.370(5) . ?
C14 C15 1.402(5) . ?
C16 C17 1.412(5) . ?
C17 C18 1.367(5) . ?
C18 C19 1.387(5) . ?
C19 C20 1.374(5) . ?
C21 C22 1.366(5) . ?
C22 C23 1.378(6) . ?
C23 C24 1.374(6) . ?
C24 C25 1.407(5) . ?
C26 C27 1.407(5) . ?
C27 C28 1.367(6) . ?
C28 C29 1.387(6) . ?
C29 C30 1.377(6) . ?
C31 C32 1.368(6) . ?
C32 C33 1.388(6) . ?
C33 C34 1.364(6) . ?
C34 C35 1.402(5) . ?
C36 C37 1.410(5) . ?
C37 C38 1.371(6) . ?
C38 C39 1.383(6) . ?
C39 C40 1.365(5) . ?
C43 Cl1 1.754(6) . ?
C43 Cl2 1.769(6) . ?
C43 Cl2' 1.867(15) . ?
C44 Cl3' 1.68(2) 3_456 ?
C44 Cl3 1.708(13) 3_456 ?
C44 Cl3 2.004(12) . ?
C44 Cl3' 2.10(2) . ?
Cl3 C44 1.708(13) 3_456 ?
Cl3' C44 1.68(2) 3_456 ?
